data_1516331
loop_
_publ_author_name
'Suh, Hee-Won'
'Guard, Louise M.'
'Hazari, Nilay'

_publ_section_title
;
 A mechanistic study of allene carboxylation with CO2resulting in the
 development of a Pd(ii) pincer complex for the catalytic hydroboration of
 CO2
;
_journal_issue 10
_journal_name_full 'Chemical Science'
_journal_page_first 3859
_journal_paper_doi 10.1039/C4SC01110D
_journal_volume 5
_journal_year 2014
_chemical_formula_moiety 'C44 H71 Al O2 P2 Pd Si'
_chemical_formula_sum 'C44 H71 Al O2 P2 Pd Si'
_chemical_formula_weight 855.41
_chemical_name_systematic
;
 ?
;
_space_group_crystal_system monoclinic
_space_group_IT_number 14
_space_group_name_Hall '-P 2ybc'
_space_group_name_H-M_alt 'P 1 21/c 1'
_symmetry_space_group_name_Hall '-P 2ybc'
_symmetry_space_group_name_H-M 'P 1 21/c 1'
_atom_sites_solution_hydrogens geom
_atom_sites_solution_primary heavy
_audit_creation_date 2014-02-24
_audit_creation_method
;
Olex2 1.2
(compiled 2014.02.17 svn.r2891 for OlexSys, GUI svn.r4773)
;
_cell_angle_alpha 90
_cell_angle_beta 105.726(11)
_cell_angle_gamma 90
_cell_formula_units_Z 4
_cell_length_a 10.632(3)
_cell_length_b 23.5987(7)
_cell_length_c 19.2983(14)
_cell_measurement_reflns_used 67582
_cell_measurement_temperature 93
_cell_measurement_theta_max 24.7
_cell_measurement_theta_min 3.1
_cell_volume 4660.7(14)
_computing_cell_refinement
;
CrystalClear-SM Expert 2.0 r15 (Rigaku, 2011)
;
_computing_data_collection
;
CrystalClear-SM Expert 2.0 r15 (Rigaku, 2011)
;
_computing_data_reduction
;
CrystalClear-SM Expert 2.0 r15 (Rigaku, 2011)
;
_computing_molecular_graphics 'Olex2 (Dolomanov et al., 2009)'
_computing_publication_material 'Olex2 (Dolomanov et al., 2009)'
_computing_structure_refinement 'XL (Sheldrick, 2008)'
_computing_structure_solution 'XS (Sheldrick, 2008)'
_diffrn_ambient_temperature 93
_diffrn_detector RX
_diffrn_detector_area_resol_mean 10.0000
_diffrn_measured_fraction_theta_full 0.937
_diffrn_measured_fraction_theta_max 0.997
_diffrn_measurement_device
;
Crystal Goniometer
;
_diffrn_measurement_device_type
;
Rigaku RAXIS conversion
;
_diffrn_measurement_method 'profile data from \w-scans'
_diffrn_measurement_specimen_support Loop
_diffrn_orient_matrix_type FS_PROCESS
_diffrn_orient_matrix_UB_11 0.000564
_diffrn_orient_matrix_UB_12 -0.009468
_diffrn_orient_matrix_UB_13 -0.049907
_diffrn_orient_matrix_UB_21 0.010181
_diffrn_orient_matrix_UB_22 0.041086
_diffrn_orient_matrix_UB_23 -0.002838
_diffrn_orient_matrix_UB_31 0.097415
_diffrn_orient_matrix_UB_32 -0.004239
_diffrn_orient_matrix_UB_33 0.083954
_diffrn_radiation_monochromator 'Graphite Monochromator'
_diffrn_radiation_type MoK\a
_diffrn_radiation_wavelength 0.71075
_diffrn_reflns_av_R_equivalents 0.1205
_diffrn_reflns_av_unetI/netI 0.0473
_diffrn_reflns_Laue_measured_fraction_full 0.937
_diffrn_reflns_Laue_measured_fraction_max 0.997
_diffrn_reflns_limit_h_max 12
_diffrn_reflns_limit_h_min -12
_diffrn_reflns_limit_k_max 27
_diffrn_reflns_limit_k_min -27
_diffrn_reflns_limit_l_max 22
_diffrn_reflns_limit_l_min -22
_diffrn_reflns_number 127755
_diffrn_reflns_point_group_measured_fraction_full 0.937
_diffrn_reflns_point_group_measured_fraction_max 0.997
_diffrn_reflns_theta_full 25.242
_diffrn_reflns_theta_max 24.689
_diffrn_reflns_theta_min 3.054
_diffrn_source 'Sealed Tube'
_diffrn_source_current 40.0
_diffrn_source_power 2.0
_diffrn_source_voltage 50.0
_exptl_absorpt_coefficient_mu 0.544
_exptl_absorpt_correction_T_max 1.000
_exptl_absorpt_correction_T_min 0.859
_exptl_absorpt_correction_type multi-scan
_exptl_crystal_colour Colorless
_exptl_crystal_density_diffrn 1.219
_exptl_crystal_description Platelet
_exptl_crystal_F_000 1816
_exptl_crystal_size_max 0.1
_exptl_crystal_size_mid 0.1
_exptl_crystal_size_min 0.05
_refine_diff_density_max 3.406
_refine_diff_density_min -1.254
_refine_diff_density_rms 0.156
_refine_ls_extinction_coef 0.0076(12)
_refine_ls_extinction_expression Fc^*^=kFc[1+0.001xFc^2^\l^3^/sin(2\q)]^-1/4^
_refine_ls_extinction_method SHELXL
_refine_ls_goodness_of_fit_ref 0.977
_refine_ls_hydrogen_treatment constr
_refine_ls_matrix_type full
_refine_ls_number_parameters 459
_refine_ls_number_reflns 7904
_refine_ls_number_restraints 25
_refine_ls_restrained_S_all 0.983
_refine_ls_R_factor_all 0.1105
_refine_ls_R_factor_gt 0.0902
_refine_ls_shift/su_max 0.001
_refine_ls_shift/su_mean 0.000
_refine_ls_structure_factor_coef Fsqd
_refine_ls_weighting_details 'w=1/[\s^2^(Fo^2^)+(0.1890P)^2^+18.6753P] where P=(Fo^2^+2Fc^2^)/3'
_refine_ls_weighting_scheme calc
_refine_ls_wR_factor_gt 0.2489
_refine_ls_wR_factor_ref 0.2734
_reflns_Friedel_coverage 0.000
_reflns_number_gt 5919
_reflns_number_total 7904
_reflns_threshold_expression 'I > 2\s(I)'
_cod_data_source_file c4sc01110d2.cif
_cod_data_source_block s14022
_cod_depositor_comments
;
The following automatic conversions were performed:

'_exptl_absorpt_correction_type' value 'Multi-scan' changed to
'multi-scan' according to
/usr/data/users/saulius/crontab/automatic-downloads/rss-feeds/RSC/lib/dictionaries/cif_core.dic
dictionary named 'cif_core.dic' version 2.4.2 from 2011-04-26.

Automatic conversion script
Id: cif_fix_values 2281 2013-09-26 08:29:07Z andrius 

 Adding full bibliography for 1516327--1516333.cif.
;
_cod_original_cell_volume 4660.9(16)
_cod_database_code 1516331
_shelxl_version_number 2013-4
_shelx_space_group_comment
;
The symmetry employed for this shelxl refinement is uniquely defined
by the following loop, which should always be used as a source of
symmetry information in preference to the above space-group names.
They are only intended as comments.
;
_olex2_refinement_description
;
1. Fixed Uiso
 At 1.2 times of:
  All C(H) groups, All C(H,H) groups
 At 1.5 times of:
  All C(H,H,H) groups
2. Restrained distances
 C39-C40
 1.7 with sigma of 0.01
 C39-C40 \\sim C44-C43 \\sim C42-C41
 with sigma of 0.02
3. Uiso/Uaniso restraints and constraints
C40 \\sim C39 \\sim C42 \\sim C41 \\sim C43 \\sim C44: within 1.7A with sigma
of 0.04 and sigma for terminal atoms of 0.08
Uanis(C40) = Uanis(C39)
4. Rigid body (RIGU) restrains
 C40, C39, C42, C41, C43, C44
 with sigma for 1-2 distances of 0.004 and sigma for 1-3 distances of 0.004
5.a Ternary CH refined with riding coordinates:
 C7(H7), C26(H26), C32(H32), C1(H1)
5.b Secondary CH2 refined with riding coordinates:
 C11(H11A,H11B), C27(H27A,H27B), C12(H12A,H12B), C37(H37A,H37B), C36(H36A,
 H36B), C28(H28A,H28B), C8(H8A,H8B), C10(H10A,H10B), C2(H2A,H2B), C33(H33A,
 H33B), C9(H9A,H9B), C6(H6A,H6B), C30(H30A,H30B), C3(H3A,H3B), C35(H35A,H35B),
 C31(H31A,H31B), C39(H39A,H39B), C29(H29A,H29B), C34(H34A,H34B), C43(H43A,H43B),
  C41(H41A,H41B), C5(H5A,H5B), C4(H4A,H4B)
5.c Aromatic/amide H refined with riding coordinates:
 C14(H14), C21(H21), C15(H15), C17(H17), C22(H22), C24(H24), C23(H23),
 C16(H16), C38(H38)
5.d Idealised Me refined as rotating group:
 C19(H19A,H19B,H19C), C44(H44A,H44B,H44C), C42(H42A,H42B,H42C), C40(H40A,H40B,
 H40C)
;

loop_
_space_group_symop_operation_xyz
'x, y, z'
'-x, y+1/2, -z+1/2'
'-x, -y, -z'
'x, -y-1/2, z-1/2'

loop_
_atom_site_label
_atom_site_type_symbol
_atom_site_fract_x
_atom_site_fract_y
_atom_site_fract_z
_atom_site_U_iso_or_equiv
_atom_site_adp_type
_atom_site_occupancy
_atom_site_site_symmetry_order
_atom_site_calc_flag
_atom_site_refinement_flags_posn
_atom_site_disorder_assembly
_atom_site_disorder_group
Pd1 Pd 0.34027(5) 0.32997(2) 0.87161(3) 0.0357(3) Uani 1 1 d . . .
Si1 Si 0.5225(2) 0.33486(8) 0.83215(11) 0.0378(5) Uani 1 1 d . . .
P1 P 0.48682(18) 0.30629(8) 0.97988(10) 0.0389(5) Uani 1 1 d . . .
P2 P 0.24711(18) 0.38414(8) 0.77095(10) 0.0379(5) Uani 1 1 d . . .
Al1 Al -0.0156(3) 0.19373(12) 0.79075(14) 0.0547(7) Uani 1 1 d . . .
O1 O 0.1635(5) 0.3202(2) 0.9125(3) 0.0431(12) Uani 1 1 d . . .
O2 O 0.1006(5) 0.2482(2) 0.8369(3) 0.0500(13) Uani 1 1 d . . .
C14 C 0.7569(8) 0.3302(3) 1.0428(4) 0.0423(18) Uani 1 1 d . . .
H14 H 0.7452 0.3187 1.0867 0.051 Uiso 1 1 calc R . .
C13 C 0.6494(7) 0.3296(3) 0.9798(4) 0.0382(16) Uani 1 1 d . . .
C21 C 0.6018(8) 0.4148(4) 0.7366(4) 0.0492(19) Uani 1 1 d . . .
H21 H 0.6850 0.3991 0.7517 0.059 Uiso 1 1 calc R . .
C25 C 0.3759(7) 0.4166(3) 0.7374(4) 0.0368(16) Uani 1 1 d . . .
C15 C 0.8772(7) 0.3479(3) 1.0386(4) 0.0441(18) Uani 1 1 d . . .
H15 H 0.9468 0.3489 1.0800 0.053 Uiso 1 1 calc R . .
C20 C 0.5020(7) 0.3937(3) 0.7641(4) 0.0388(16) Uani 1 1 d . . .
C11 C 0.6033(9) 0.1369(4) 1.0026(6) 0.061(2) Uani 1 1 d . . .
H11A H 0.6528 0.1148 0.9767 0.073 Uiso 1 1 calc R . .
H11B H 0.6528 0.1380 1.0528 0.073 Uiso 1 1 calc R . .
C27 C 0.2067(7) 0.2947(3) 0.6722(4) 0.0433(17) Uani 1 1 d . . .
H27A H 0.2777 0.3081 0.6538 0.052 Uiso 1 1 calc R . .
H27B H 0.2439 0.2712 0.7139 0.052 Uiso 1 1 calc R . .
C18 C 0.6679(7) 0.3453(3) 0.9136(4) 0.0380(16) Uani 1 1 d . . .
C17 C 0.7929(7) 0.3626(3) 0.9118(4) 0.0449(18) Uani 1 1 d . . .
H17 H 0.8073 0.3732 0.8682 0.054 Uiso 1 1 calc R . .
C7 C 0.5084(7) 0.2323(3) 1.0133(4) 0.0403(17) Uani 1 1 d . . .
H7 H 0.5581 0.2333 1.0641 0.048 Uiso 1 1 calc R . .
C19 C 0.5506(7) 0.2674(4) 0.7872(4) 0.0491(19) Uani 1 1 d . . .
H19A H 0.5324 0.2356 0.8140 0.074 Uiso 1 1 calc GR . .
H19B H 0.6399 0.2657 0.7855 0.074 Uiso 1 1 calc GR . .
H19C H 0.4938 0.2662 0.7392 0.074 Uiso 1 1 calc GR . .
C12 C 0.5868(9) 0.1978(4) 0.9724(5) 0.059(2) Uani 1 1 d . . .
H12A H 0.6718 0.2150 0.9781 0.071 Uiso 1 1 calc R . .
H12B H 0.5414 0.1970 0.9215 0.071 Uiso 1 1 calc R . .
C22 C 0.5784(8) 0.4589(4) 0.6870(4) 0.052(2) Uani 1 1 d . . .
H22 H 0.6462 0.4723 0.6696 0.063 Uiso 1 1 calc R . .
C37 C 0.0181(7) 0.4285(3) 0.7993(5) 0.0455(18) Uani 1 1 d . . .
H37A H -0.0337 0.4116 0.7549 0.055 Uiso 1 1 calc R . .
H37B H 0.0283 0.4006 0.8373 0.055 Uiso 1 1 calc R . .
C36 C -0.0522(8) 0.4800(4) 0.8170(5) 0.056(2) Uani 1 1 d . . .
H36A H -0.0701 0.5060 0.7766 0.067 Uiso 1 1 calc R . .
H36B H -0.1352 0.4682 0.8241 0.067 Uiso 1 1 calc R . .
C24 C 0.3525(8) 0.4615(3) 0.6874(4) 0.0466(18) Uani 1 1 d . . .
H24 H 0.2691 0.4766 0.6706 0.056 Uiso 1 1 calc R . .
C26 C 0.1384(7) 0.3458(3) 0.6953(4) 0.0406(16) Uani 1 1 d . . .
H26 H 0.0681 0.3302 0.7136 0.049 Uiso 1 1 calc R . .
C28 C 0.1147(8) 0.2594(3) 0.6151(4) 0.0490(19) Uani 1 1 d . . .
H28A H 0.0512 0.2415 0.6358 0.059 Uiso 1 1 calc R . .
H28B H 0.1639 0.2298 0.5995 0.059 Uiso 1 1 calc R . .
C32 C 0.1540(7) 0.4448(3) 0.7908(4) 0.0430(17) Uani 1 1 d . . .
H32 H 0.1411 0.4717 0.7508 0.052 Uiso 1 1 calc R . .
C8 C 0.3782(8) 0.2048(3) 1.0085(5) 0.0491(19) Uani 1 1 d . . .
H8A H 0.3257 0.2049 0.9588 0.059 Uiso 1 1 calc R . .
H8B H 0.3321 0.2265 1.0366 0.059 Uiso 1 1 calc R . .
C23 C 0.4559(8) 0.4831(4) 0.6632(4) 0.052(2) Uani 1 1 d . . .
H23 H 0.4421 0.5135 0.6313 0.062 Uiso 1 1 calc R . .
C10 C 0.4749(8) 0.1083(3) 0.9964(5) 0.054(2) Uani 1 1 d . . .
H10A H 0.4895 0.0707 1.0173 0.064 Uiso 1 1 calc R . .
H10B H 0.4270 0.1046 0.9462 0.064 Uiso 1 1 calc R . .
C2 C 0.4576(9) 0.4122(3) 1.0369(5) 0.056(2) Uani 1 1 d . . .
H2A H 0.5508 0.4196 1.0496 0.068 Uiso 1 1 calc R . .
H2B H 0.4214 0.4219 0.9866 0.068 Uiso 1 1 calc R . .
C33 C 0.2333(8) 0.4744(3) 0.8589(5) 0.051(2) Uani 1 1 d . . .
H33A H 0.3166 0.4863 0.8523 0.062 Uiso 1 1 calc R . .
H33B H 0.2505 0.4479 0.8988 0.062 Uiso 1 1 calc R . .
C9 C 0.3960(9) 0.1439(4) 1.0363(5) 0.058(2) Uani 1 1 d . . .
H9A H 0.3109 0.1267 1.0303 0.070 Uiso 1 1 calc R . .
H9B H 0.4406 0.1442 1.0873 0.070 Uiso 1 1 calc R . .
C6 C 0.4803(11) 0.3316(4) 1.1257(5) 0.063(2) Uani 1 1 d . . .
H6A H 0.5743 0.3361 1.1428 0.075 Uiso 1 1 calc R . .
H6B H 0.4596 0.2920 1.1308 0.075 Uiso 1 1 calc R . .
C30 C -0.0246(8) 0.3456(4) 0.5727(4) 0.0505(19) Uani 1 1 d . . .
H30A H -0.0948 0.3326 0.5920 0.061 Uiso 1 1 calc R . .
H30B H -0.0626 0.3688 0.5307 0.061 Uiso 1 1 calc R . .
C3 C 0.3948(12) 0.4483(4) 1.0826(6) 0.075(3) Uani 1 1 d . . .
H3A H 0.4188 0.4876 1.0787 0.090 Uiso 1 1 calc R . .
H3B H 0.3006 0.4454 1.0645 0.090 Uiso 1 1 calc R . .
C1 C 0.4343(9) 0.3486(4) 1.0478(5) 0.052(2) Uani 1 1 d . . .
H1 H 0.3391 0.3444 1.0351 0.063 Uiso 1 1 calc R . .
C35 C 0.0261(9) 0.5103(4) 0.8835(5) 0.061(2) Uani 1 1 d . . .
H35A H 0.0350 0.4860 0.9251 0.074 Uiso 1 1 calc R . .
H35B H -0.0199 0.5443 0.8907 0.074 Uiso 1 1 calc R . .
C31 C 0.0711(8) 0.3816(3) 0.6295(4) 0.0501(19) Uani 1 1 d . . .
H31A H 0.1366 0.3977 0.6087 0.060 Uiso 1 1 calc R . .
H31B H 0.0243 0.4125 0.6443 0.060 Uiso 1 1 calc R . .
C39 C -0.1245(7) 0.2301(4) 0.7151(5) 0.078(3) Uani 1 1 d D A 1
H39A H -0.0828 0.2332 0.6764 0.094 Uiso 1 1 calc R A 1
H39B H -0.2037 0.2080 0.6976 0.094 Uiso 1 1 calc R A 1
C16 C 0.8962(7) 0.3641(3) 0.9741(4) 0.0457(18) Uani 1 1 d . . .
H16 H 0.9783 0.3762 0.9720 0.055 Uiso 1 1 calc R . .
C29 C 0.0430(8) 0.2944(4) 0.5501(4) 0.052(2) Uani 1 1 d . . .
H29A H -0.0217 0.2709 0.5176 0.062 Uiso 1 1 calc R . .
H29B H 0.1047 0.3073 0.5246 0.062 Uiso 1 1 calc R . .
C34 C 0.1609(8) 0.5261(4) 0.8770(6) 0.062(2) Uani 1 1 d . . .
H34A H 0.2115 0.5426 0.9220 0.074 Uiso 1 1 calc R . .
H34B H 0.1524 0.5545 0.8396 0.074 Uiso 1 1 calc R . .
C43 C 0.0889(11) 0.1405(5) 0.7546(6) 0.081(3) Uani 1 1 d . . .
H43A H 0.0378 0.1065 0.7391 0.097 Uiso 1 1 calc R . .
H43B H 0.1092 0.1568 0.7128 0.097 Uiso 1 1 calc R . .
C41 C -0.1229(10) 0.1695(4) 0.8535(5) 0.067(3) Uani 1 1 d . . .
H41A H -0.0676 0.1514 0.8960 0.080 Uiso 1 1 calc R . .
H41B H -0.1623 0.2026 0.8690 0.080 Uiso 1 1 calc R . .
C5 C 0.4134(12) 0.3686(4) 1.1714(5) 0.071(3) Uani 1 1 d . . .
H5A H 0.3206 0.3605 1.1585 0.085 Uiso 1 1 calc R . .
H5B H 0.4492 0.3596 1.2220 0.085 Uiso 1 1 calc R . .
C4 C 0.4345(12) 0.4313(5) 1.1593(6) 0.082(3) Uani 1 1 d . . .
H4A H 0.3852 0.4535 1.1852 0.099 Uiso 1 1 calc R . .
H4B H 0.5263 0.4402 1.1793 0.099 Uiso 1 1 calc R . .
C44 C 0.2209(11) 0.1234(6) 0.8112(6) 0.094(4) Uani 1 1 d . . .
H44A H 0.2651 0.0952 0.7906 0.141 Uiso 1 1 calc GR . .
H44B H 0.2022 0.1083 0.8535 0.141 Uiso 1 1 calc GR . .
H44C H 0.2755 0.1562 0.8239 0.141 Uiso 1 1 calc GR . .
C42 C -0.2346(12) 0.1268(5) 0.8141(6) 0.093(4) Uani 1 1 d . . .
H42A H -0.2868 0.1438 0.7706 0.140 Uiso 1 1 calc GR . .
H42B H -0.2888 0.1182 0.8452 0.140 Uiso 1 1 calc GR . .
H42C H -0.1959 0.0926 0.8026 0.140 Uiso 1 1 calc GR . .
C38 C 0.0873(7) 0.2826(3) 0.8854(4) 0.0436(18) Uani 1 1 d . . .
H38 H 0.0129 0.2786 0.9015 0.052 Uiso 1 1 calc R . .
C40 C -0.1652(7) 0.2973(4) 0.7384(5) 0.078(3) Uani 1 1 d D . .
H40A H -0.2535 0.3059 0.7121 0.117 Uiso 1 1 calc GR A .
H40B H -0.1071 0.3246 0.7269 0.117 Uiso 1 1 calc GR A .
H40C H -0.1574 0.2985 0.7891 0.117 Uiso 1 1 calc GR A .

loop_
_atom_site_aniso_label
_atom_site_aniso_U_11
_atom_site_aniso_U_22
_atom_site_aniso_U_33
_atom_site_aniso_U_23
_atom_site_aniso_U_13
_atom_site_aniso_U_12
Pd1 0.0333(4) 0.0375(4) 0.0348(4) 0.0003(2) 0.0066(3) 0.0000(2)
Si1 0.0336(11) 0.0425(11) 0.0357(11) -0.0009(8) 0.0063(9) 0.0000(8)
P1 0.0372(10) 0.0420(11) 0.0348(10) 0.0028(8) 0.0050(8) 0.0010(8)
P2 0.0355(10) 0.0387(10) 0.0373(10) 0.0013(8) 0.0060(8) 0.0000(8)
Al1 0.0565(15) 0.0541(15) 0.0475(14) -0.0055(12) 0.0039(12) -0.0075(12)
O1 0.033(3) 0.048(3) 0.045(3) -0.004(2) 0.006(2) -0.004(2)
O2 0.047(3) 0.056(3) 0.046(3) -0.006(3) 0.010(2) -0.010(3)
C14 0.044(4) 0.046(4) 0.033(4) 0.004(3) 0.004(3) 0.002(3)
C13 0.032(4) 0.039(4) 0.040(4) 0.000(3) 0.003(3) 0.004(3)
C21 0.038(4) 0.059(5) 0.048(5) 0.001(4) 0.008(4) -0.003(4)
C25 0.039(4) 0.041(4) 0.028(3) 0.004(3) 0.004(3) -0.004(3)
C15 0.040(4) 0.047(4) 0.041(4) -0.010(3) 0.002(3) 0.002(3)
C20 0.040(4) 0.042(4) 0.035(4) 0.000(3) 0.013(3) -0.001(3)
C11 0.055(5) 0.044(5) 0.088(7) 0.003(4) 0.025(5) 0.002(4)
C27 0.041(4) 0.046(4) 0.040(4) 0.000(3) 0.007(3) 0.008(3)
C18 0.034(4) 0.038(4) 0.043(4) 0.002(3) 0.010(3) 0.002(3)
C17 0.043(4) 0.047(4) 0.044(4) 0.001(3) 0.011(3) 0.002(3)
C7 0.048(4) 0.036(4) 0.033(4) 0.005(3) 0.002(3) 0.005(3)
C19 0.035(4) 0.063(5) 0.048(5) -0.008(4) 0.008(3) 0.002(4)
C12 0.056(5) 0.044(5) 0.082(7) 0.010(4) 0.026(5) 0.007(4)
C22 0.049(5) 0.060(5) 0.049(5) 0.003(4) 0.015(4) -0.018(4)
C37 0.033(4) 0.040(4) 0.060(5) -0.003(4) 0.008(3) 0.003(3)
C36 0.048(5) 0.045(5) 0.075(6) -0.006(4) 0.017(4) -0.002(4)
C24 0.048(4) 0.048(4) 0.042(4) 0.003(3) 0.010(3) -0.002(3)
C26 0.036(4) 0.045(4) 0.036(4) -0.001(3) 0.002(3) -0.004(3)
C28 0.052(5) 0.047(5) 0.047(5) -0.006(3) 0.011(4) -0.005(4)
C32 0.039(4) 0.042(4) 0.045(4) -0.002(3) 0.007(3) -0.001(3)
C8 0.046(4) 0.048(5) 0.055(5) -0.004(4) 0.016(4) 0.004(4)
C23 0.061(5) 0.050(5) 0.045(5) 0.007(4) 0.017(4) -0.007(4)
C10 0.060(5) 0.043(4) 0.053(5) 0.008(4) 0.006(4) 0.007(4)
C2 0.064(5) 0.038(4) 0.068(6) -0.003(4) 0.020(5) -0.003(4)
C33 0.044(4) 0.048(5) 0.062(5) -0.016(4) 0.013(4) 0.005(4)
C9 0.056(5) 0.046(5) 0.078(6) 0.005(4) 0.029(5) -0.002(4)
C6 0.080(7) 0.069(6) 0.041(5) -0.001(4) 0.019(5) 0.002(5)
C30 0.045(4) 0.055(5) 0.043(5) -0.001(4) -0.002(4) 0.002(4)
C3 0.099(8) 0.063(6) 0.071(7) -0.006(5) 0.038(6) 0.017(6)
C1 0.052(5) 0.052(5) 0.054(5) 0.005(4) 0.019(4) 0.003(4)
C35 0.060(5) 0.052(5) 0.078(6) -0.010(4) 0.028(5) 0.009(4)
C31 0.049(5) 0.048(5) 0.050(5) 0.003(4) 0.009(4) 0.004(4)
C39 0.013(2) 0.116(6) 0.108(5) 0.088(5) 0.021(3) 0.016(3)
C16 0.031(4) 0.048(4) 0.056(5) -0.005(4) 0.008(3) -0.003(3)
C29 0.049(5) 0.053(5) 0.048(5) -0.004(4) 0.004(4) -0.003(4)
C34 0.054(5) 0.044(5) 0.082(7) -0.018(4) 0.008(5) -0.002(4)
C43 0.089(7) 0.059(6) 0.081(7) -0.016(5) 0.000(5) 0.002(5)
C41 0.071(6) 0.070(6) 0.056(6) -0.001(4) 0.011(5) -0.015(5)
C5 0.108(8) 0.061(6) 0.045(5) 0.000(4) 0.027(5) 0.002(5)
C4 0.098(8) 0.087(8) 0.062(6) -0.024(6) 0.022(6) 0.007(6)
C44 0.089(7) 0.100(9) 0.086(7) -0.011(6) 0.011(6) 0.021(6)
C42 0.098(8) 0.104(8) 0.074(7) -0.003(6) 0.016(6) -0.045(7)
C38 0.040(4) 0.055(5) 0.036(4) 0.007(4) 0.010(3) 0.005(4)
C40 0.013(2) 0.116(6) 0.108(5) 0.088(5) 0.021(3) 0.016(3)

loop_
_atom_type_symbol
_atom_type_description
_atom_type_scat_dispersion_real
_atom_type_scat_dispersion_imag
_atom_type_scat_source
C C 0.0033 0.0016 'International Tables Vol C Tables 4.2.6.8 and 6.1.1.4'
H H 0.0000 0.0000 'International Tables Vol C Tables 4.2.6.8 and 6.1.1.4'
Al Al 0.0645 0.0514 'International Tables Vol C Tables 4.2.6.8 and 6.1.1.4'
O O 0.0106 0.0060 'International Tables Vol C Tables 4.2.6.8 and 6.1.1.4'
P P 0.1023 0.0942 'International Tables Vol C Tables 4.2.6.8 and 6.1.1.4'
Pd Pd -0.9988 1.0072 'International Tables Vol C Tables 4.2.6.8 and 6.1.1.4'
Si Si 0.0817 0.0704 'International Tables Vol C Tables 4.2.6.8 and 6.1.1.4'

loop_
_geom_angle_atom_site_label_1
_geom_angle_atom_site_label_2
_geom_angle_atom_site_label_3
_geom_angle
Si1 Pd1 P1 83.56(7)
Si1 Pd1 P2 84.28(7)
P1 Pd1 P2 157.46(7)
O1 Pd1 Si1 176.80(14)
O1 Pd1 P1 94.64(14)
O1 Pd1 P2 98.28(14)
C20 Si1 Pd1 108.9(2)
C20 Si1 C18 113.4(3)
C18 Si1 Pd1 107.8(2)
C19 Si1 Pd1 111.7(3)
C19 Si1 C20 107.9(4)
C19 Si1 C18 107.3(3)
C13 P1 Pd1 109.6(3)
C13 P1 C7 104.9(3)
C13 P1 C1 107.9(4)
C7 P1 Pd1 122.1(2)
C1 P1 Pd1 104.6(3)
C1 P1 C7 107.1(4)
C25 P2 Pd1 109.7(2)
C25 P2 C26 107.1(3)
C25 P2 C32 104.1(3)
C26 P2 Pd1 115.5(3)
C26 P2 C32 106.9(3)
C32 P2 Pd1 112.8(3)
O2 Al1 C43 104.7(4)
O2 Al1 C41 109.4(3)
C39 Al1 O2 104.9(4)
C39 Al1 C43 108.8(5)
C39 Al1 C41 106.4(4)
C43 Al1 C41 121.5(5)
C38 O1 Pd1 116.6(5)
C38 O2 Al1 127.4(5)
C15 C14 C13 119.9(7)
C14 C13 P1 123.1(6)
C18 C13 P1 116.9(5)
C18 C13 C14 120.0(7)
C22 C21 C20 121.1(7)
C20 C25 P2 116.0(5)
C20 C25 C24 120.9(7)
C24 C25 P2 123.1(6)
C14 C15 C16 120.7(7)
C21 C20 Si1 124.8(6)
C21 C20 C25 117.9(7)
C25 C20 Si1 117.3(5)
C10 C11 C12 112.5(7)
C28 C27 C26 112.4(6)
C13 C18 Si1 116.1(5)
C13 C18 C17 118.1(7)
C17 C18 Si1 125.6(6)
C16 C17 C18 121.2(7)
C12 C7 P1 110.8(5)
C8 C7 P1 111.0(5)
C8 C7 C12 111.0(7)
C7 C12 C11 108.9(7)
C23 C22 C21 121.0(7)
C36 C37 C32 110.9(6)
C35 C36 C37 112.4(7)
C23 C24 C25 119.6(8)
C27 C26 P2 111.9(5)
C31 C26 P2 116.1(5)
C31 C26 C27 110.1(6)
C27 C28 C29 112.5(7)
C37 C32 P2 113.6(5)
C33 C32 P2 109.5(5)
C33 C32 C37 109.7(6)
C7 C8 C9 111.0(6)
C22 C23 C24 119.4(8)
C11 C10 C9 108.9(7)
C3 C2 C1 110.9(8)
C32 C33 C34 111.5(7)
C8 C9 C10 111.8(7)
C1 C6 C5 110.2(8)
C29 C30 C31 111.7(7)
C4 C3 C2 112.4(9)
C2 C1 P1 109.7(6)
C6 C1 P1 119.1(6)
C6 C1 C2 112.0(8)
C36 C35 C34 111.2(7)
C26 C31 C30 111.0(7)
C40 C39 Al1 112.0(6)
C15 C16 C17 120.2(7)
C28 C29 C30 111.2(7)
C35 C34 C33 111.4(7)
C44 C43 Al1 114.0(7)
C42 C41 Al1 112.0(7)
C4 C5 C6 110.6(8)
C3 C4 C5 113.7(9)
O1 C38 O2 125.8(7)

loop_
_geom_bond_atom_site_label_1
_geom_bond_atom_site_label_2
_geom_bond_distance
Pd1 Si1 2.269(2)
Pd1 P1 2.3111(19)
Pd1 P2 2.3121(19)
Pd1 O1 2.239(5)
Si1 C20 1.881(7)
Si1 C18 1.898(7)
Si1 C19 1.876(8)
P1 C13 1.815(8)
P1 C7 1.854(7)
P1 C1 1.850(9)
P2 C25 1.833(7)
P2 C26 1.836(7)
P2 C32 1.839(8)
Al1 O2 1.837(6)
Al1 C39 1.815(8)
Al1 C43 1.929(11)
Al1 C41 1.960(11)
O1 C38 1.221(9)
O2 C38 1.274(9)
C14 C13 1.425(10)
C14 C15 1.369(11)
C13 C18 1.393(10)
C21 C20 1.401(10)
C21 C22 1.389(11)
C25 C20 1.408(10)
C25 C24 1.409(10)
C15 C16 1.367(11)
C11 C12 1.542(12)
C11 C10 1.498(12)
C27 C26 1.535(10)
C27 C28 1.510(11)
C18 C17 1.400(10)
C17 C16 1.392(11)
C7 C12 1.529(11)
C7 C8 1.509(11)
C22 C23 1.382(12)
C37 C36 1.513(11)
C37 C32 1.546(10)
C36 C35 1.507(12)
C24 C23 1.402(11)
C26 C31 1.531(11)
C28 C29 1.522(11)
C32 C33 1.525(11)
C8 C9 1.527(12)
C10 C9 1.534(12)
C2 C3 1.507(12)
C2 C1 1.544(11)
C33 C34 1.533(11)
C6 C1 1.504(12)
C6 C5 1.545(13)
C30 C31 1.534(11)
C30 C29 1.528(12)
C3 C4 1.480(14)
C35 C34 1.520(12)
C39 C40 1.733(8)
C43 C44 1.578(12)
C41 C42 1.586(11)
C5 C4 1.524(15)

loop_
_smtbx_masks_void_nr
_smtbx_masks_void_average_x
_smtbx_masks_void_average_y
_smtbx_masks_void_average_z
_smtbx_masks_void_volume
_smtbx_masks_void_count_electrons
1 0.000 0.000 0.000 216.4 2.4
2 0.000 0.500 0.500 216.4 2.4
